data_1571292
loop_
_publ_author_name
'Li, Liang-Jun'
'Mu, Wen-Lei'
'Tian, Yi-Qi'
'Yu, Wei-Dong'
'Li, Lan-Yan'
'Yan, Jun'
'Liu, Chao'

_publ_section_title
;
 Ag<sup>1+</sup> incorporation <i>via</i> a Zr<sup>4+</sup>-anchored
 metalloligand: fine-tuning catalytic Ag sites in Zr/Ag bimetallic
 clusters for enhanced eCO<sub>2</sub>RR-to-CO activity.
;
_journal_issue 20
_journal_name_full 'Chemical science'
_journal_page_first 7643
_journal_page_last 7650
_journal_paper_doi 10.1039/d3sc07005k
_journal_volume 15
_journal_year 2024
_chemical_formula_moiety 'C90 H102 Ag2 O12 S8 Zr2, 2(C3 H7 N O), 2(C2 H3 N)'
_chemical_formula_sum 'C100 H122 Ag2 N4 O14 S8 Zr2'
_chemical_formula_weight 2258.67
_space_group_crystal_system orthorhombic
_space_group_IT_number 61
_space_group_name_Hall '-P 2ac 2ab'
_space_group_name_H-M_alt 'P b c a'
_atom_sites_solution_hydrogens mixed
_atom_sites_solution_primary dual
_audit_creation_date 2023-04-19
_audit_creation_method
;
Olex2 1.5
(compiled 2023.03.06 svn.rbb2c1857 for OlexSys, GUI svn.r6748)
;
_audit_update_record
;
2023-08-25 deposited with the CCDC.	2024-03-25 downloaded from the CCDC.
;
_cell_angle_alpha 90
_cell_angle_beta 90
_cell_angle_gamma 90
_cell_formula_units_Z 4
_cell_length_a 26.4396(2)
_cell_length_b 12.29540(11)
_cell_length_c 32.4346(3)
_cell_measurement_reflns_used 20610
_cell_measurement_temperature 150
_cell_measurement_theta_max 72.8870
_cell_measurement_theta_min 2.7090
_cell_volume 10544.02(16)
_computing_cell_refinement 'CrysAlisPro 1.171.40.68a (Rigaku OD, 2019)'
_computing_data_collection 'CrysAlisPro 1.171.40.68a (Rigaku OD, 2019)'
_computing_data_reduction 'CrysAlisPro 1.171.40.68a (Rigaku OD, 2019)'
_computing_molecular_graphics 'Olex2 1.5 (Dolomanov et al., 2009)'
_computing_publication_material 'Olex2 1.5 (Dolomanov et al., 2009)'
_computing_structure_refinement 'SHELXL 2018/3 (Sheldrick, 2015)'
_computing_structure_solution 'SHELXT  (Sheldrick, 2015)'
_diffrn_ambient_temperature 150
_diffrn_detector 'Image Plate'
_diffrn_detector_area_resol_mean 10.0000
_diffrn_detector_type 'Rigaku IP'
_diffrn_measured_fraction_theta_full 0.979
_diffrn_measured_fraction_theta_max 0.933
_diffrn_measurement_details
;
List of Runs (angles in degrees, time in seconds):

  # Type    Start    End  Width  t~exp~   \w     \q     \k     \f   Frames
#--------------------------------------------------------------------------
  1  \w    -69.00 -30.00   0.50    0.29    --  -47.57 116.00 171.00   78
  2  \w    -11.00  28.00   0.50    0.29    --  -47.57  19.00  90.00   78
  3  \w    -44.00 -18.00   0.50    1.16    --  -86.25  57.00 -30.00   52
  4  \w    -39.00 -14.00   0.50    1.16    --  -86.25  37.00-120.00   50
  5  \w    -42.00 -17.00   0.50    1.16    --  -86.25  37.00-180.00   50
  6  \w    -12.00  26.00   0.50    0.29    --  -47.57  19.00-180.00   76
  7  \w    109.00 151.00   0.50    1.16    --   98.15 129.00-105.00   84
  8  \w     35.00  60.00   0.50    1.16    --   98.15 -57.00  60.00   50
  9  \w     70.00 109.00   0.50    1.16    --   98.15 -99.00  90.00   78
 10  \w     32.00 100.00   0.50    1.16    --   98.15-116.00  82.00  136
 11  \w     29.00  55.00   0.50    1.16    --   98.15 -57.00 150.00   52
 12  \w     27.00  58.00   0.50    1.16    --   98.15 -99.00  90.00   62
 13  \w   -119.00 -75.00   0.50    0.29    --  -47.57-125.00 -60.00   88
 14  \w   -160.00 -73.00   0.50    1.16    --  -86.25 -12.00-123.00  174
;
_diffrn_measurement_device 'four-circle diffractometer'
_diffrn_measurement_device_type 'XtaLAB Synergy, Dualflex, HyPix'
_diffrn_measurement_method '\w scans'
_diffrn_orient_matrix_type 'CrysAlisPro convention (1999,Acta A55,543-557)'
_diffrn_orient_matrix_UB_11 0.0459546000
_diffrn_orient_matrix_UB_12 0.0751782000
_diffrn_orient_matrix_UB_13 0.0061178000
_diffrn_orient_matrix_UB_21 0.0356719000
_diffrn_orient_matrix_UB_22 -0.0983908000
_diffrn_orient_matrix_UB_23 -0.0046307000
_diffrn_orient_matrix_UB_31 0.0024456000
_diffrn_orient_matrix_UB_32 0.0195014000
_diffrn_orient_matrix_UB_33 -0.0468872000
_diffrn_radiation_monochromator graphite
_diffrn_radiation_probe x-ray
_diffrn_radiation_type 'Cu K\a'
_diffrn_radiation_wavelength 1.54184
_diffrn_reflns_av_R_equivalents 0.0472
_diffrn_reflns_av_unetI/netI 0.0396
_diffrn_reflns_Laue_measured_fraction_full 0.979
_diffrn_reflns_Laue_measured_fraction_max 0.933
_diffrn_reflns_limit_h_max 32
_diffrn_reflns_limit_h_min -30
_diffrn_reflns_limit_k_max 14
_diffrn_reflns_limit_k_min -15
_diffrn_reflns_limit_l_max 15
_diffrn_reflns_limit_l_min -39
_diffrn_reflns_number 39225
_diffrn_reflns_point_group_measured_fraction_full 0.979
_diffrn_reflns_point_group_measured_fraction_max 0.933
_diffrn_reflns_theta_full 67.684
_diffrn_reflns_theta_max 73.065
_diffrn_reflns_theta_min 2.725
_diffrn_source 'sealed X-ray tube'
_diffrn_source_target Mo
_diffrn_source_type 'PhotonJet (Cu) X-ray Source'
_exptl_absorpt_coefficient_mu 6.479
_exptl_absorpt_correction_T_max 0.583
_exptl_absorpt_correction_T_min 0.124
_exptl_absorpt_correction_type multi-scan
_exptl_absorpt_process_details
;
CrysAlisPro 1.171.40.68a (Rigaku Oxford Diffraction, 2019)
Empirical absorption correction using spherical harmonics,
 implemented in SCALE3 ABSPACK scaling algorithm.
;
_exptl_crystal_colour 'clear yellowish yellow'
_exptl_crystal_colour_lustre clear
_exptl_crystal_colour_modifier yellowish
_exptl_crystal_colour_primary yellow
_exptl_crystal_density_diffrn 1.423
_exptl_crystal_description block
_exptl_crystal_F_000 4656
_exptl_crystal_size_max 0.5
_exptl_crystal_size_mid 0.4
_exptl_crystal_size_min 0.3
_refine_diff_density_max 0.417
_refine_diff_density_min -0.571
_refine_diff_density_rms 0.084
_refine_ls_extinction_method none
_refine_ls_goodness_of_fit_ref 1.028
_refine_ls_hydrogen_treatment constr
_refine_ls_matrix_type full
_refine_ls_number_parameters 698
_refine_ls_number_reflns 9834
_refine_ls_number_restraints 169
_refine_ls_restrained_S_all 1.036
_refine_ls_R_factor_all 0.0418
_refine_ls_R_factor_gt 0.0354
_refine_ls_shift/su_max 0.002
_refine_ls_shift/su_mean 0.000
_refine_ls_structure_factor_coef Fsqd
_refine_ls_weighting_details 'w=1/[\s^2^(Fo^2^)+(0.0509P)^2^+7.1404P] where P=(Fo^2^+2Fc^2^)/3'
_refine_ls_weighting_scheme calc
_refine_ls_wR_factor_gt 0.0915
_refine_ls_wR_factor_ref 0.0957
_reflns_Friedel_coverage 0.000
_reflns_number_gt 8489
_reflns_number_total 9834
_reflns_threshold_expression 'I > 2\s(I)'
_cod_data_source_file d3sc07005k2.cif
_cod_data_source_block Zr2Ag2
_cod_depositor_comments 'Adding full bibliography for 1571291--1571294.cif.'
_cod_original_cell_volume 10544.00(15)
_cod_database_code 1571292
_shelx_shelxl_version_number 2018/3
_shelx_space_group_comment
;
The symmetry employed for this shelxl refinement is uniquely defined
by the following loop, which should always be used as a source of
symmetry information in preference to the above space-group names.
They are only intended as comments.
;
_shelx_estimated_absorpt_t_max 0.247
_shelx_estimated_absorpt_t_min 0.140
_olex2_refinement_description
;
1. Fixed Uiso
 At 1.2 times of:
  All C(H) groups
 At 1.5 times of:
  All C(H,H,H) groups
2. Restrained distances
 C2-C6
 2.2 with sigma of 0.01
 C015-C11 \\sim C015-C9
 with sigma of 0.02
 C015-C8 \\sim C015-C24
 with sigma of 0.02
 C015-C22 \\sim C015-C23
 with sigma of 0.02
 C016-C20 \\sim C016-C13
 with sigma of 0.02
 C016-C19 \\sim C016-C7
 with sigma of 0.02
 C016-C18 \\sim C016-C21
 with sigma of 0.02
 C012-C12 \\sim C012-C16
 with sigma of 0.02
 C012-C17 \\sim C012-C14
 with sigma of 0.02
 C012-C10 \\sim C012-C15
 with sigma of 0.02
 C017-C3 \\sim C017-C2
 with sigma of 0.02
 C017-C5 \\sim C017-C4
 with sigma of 0.02
 C017-C1 \\sim C017-C6
 with sigma of 0.02
3. Uiso/Uaniso restraints and constraints
C14 \\sim C10 \\sim C15 \\sim C12 \\sim C16 \\sim C17: within 2A with sigma of
0.01 and sigma for terminal atoms of 0.02 within 2A
C18 \\sim C7 \\sim C19 \\sim C13 \\sim C20 \\sim C21: within 2A with sigma of
0.01 and sigma for terminal atoms of 0.02 within 2A
C3 \\sim C5 \\sim C1: within 2A with sigma of 0.01 and sigma for terminal atoms
of 0.02 within 2A
C8 \\sim C9 \\sim C11 \\sim C23 \\sim C22 \\sim C24: within 2A with sigma of
0.01 and sigma for terminal atoms of 0.02 within 2A
C1 \\sim C2 \\sim C3 \\sim C4 \\sim C5 \\sim C6 \\sim C11: within 2A with sigma
of 0.01 and sigma for terminal atoms of 0.02 within 2A
Uanis(C15) \\sim Ueq, Uanis(C8) \\sim Ueq, Uanis(C9) \\sim Ueq, Uanis(C4) \\sim
Ueq: with sigma of 0.01 and sigma for terminal atoms of 0.02
4. Rigid body (RIGU) restrains
 C11, C8, C22
 with sigma for 1-2 distances of 0.004 and sigma for 1-3 distances of 0.004
 C9, C24, C23
 with sigma for 1-2 distances of 0.004 and sigma for 1-3 distances of 0.004
 C20, C19, C18
 with sigma for 1-2 distances of 0.004 and sigma for 1-3 distances of 0.004
 C13, C7, C21
 with sigma for 1-2 distances of 0.004 and sigma for 1-3 distances of 0.004
 C12, C17, C10
 with sigma for 1-2 distances of 0.004 and sigma for 1-3 distances of 0.004
 C16, C14, C15
 with sigma for 1-2 distances of 0.004 and sigma for 1-3 distances of 0.004
 C3, C5, C1
 with sigma for 1-2 distances of 0.004 and sigma for 1-3 distances of 0.004
 C2, C4, C6
 with sigma for 1-2 distances of 0.004 and sigma for 1-3 distances of 0.004
5. Others
 Sof(C23)=Sof(H23A)=Sof(H23B)=Sof(H23C)=Sof(C9)=Sof(H9A)=Sof(H9B)=Sof(H9C)=
 Sof(C24)=Sof(H24A)=Sof(H24B)=Sof(H24C)=1-FVAR(1)
 Sof(C11)=Sof(H11A)=Sof(H11B)=Sof(H11C)=Sof(C8)=Sof(H8A)=Sof(H8B)=Sof(H8C)=
 Sof(C22)=Sof(H22A)=Sof(H22B)=Sof(H22C)=FVAR(1)
 Sof(C21)=Sof(H21A)=Sof(H21B)=Sof(H21C)=Sof(C13)=Sof(H13A)=Sof(H13B)=Sof(H13C)=
 Sof(C7)=Sof(H7A)=Sof(H7B)=Sof(H7C)=1-FVAR(2)
 Sof(C20)=Sof(H20A)=Sof(H20B)=Sof(H20C)=Sof(C19)=Sof(H19A)=Sof(H19B)=Sof(H19C)=
 Sof(C18)=Sof(H18A)=Sof(H18B)=Sof(H18C)=FVAR(2)
 Sof(C14)=Sof(H14A)=Sof(H14B)=Sof(H14C)=Sof(C15)=Sof(H15A)=Sof(H15B)=Sof(H15C)=
 Sof(C16)=Sof(H16A)=Sof(H16B)=Sof(H16C)=1-FVAR(3)
 Sof(C12)=Sof(H12A)=Sof(H12B)=Sof(H12C)=Sof(C17)=Sof(H17A)=Sof(H17B)=Sof(H17C)=
 Sof(C10)=Sof(H10A)=Sof(H10B)=Sof(H10C)=FVAR(3)
 Sof(C6)=Sof(H6A)=Sof(H6B)=Sof(H6C)=Sof(C4)=Sof(H4A)=Sof(H4B)=Sof(H4C)=Sof(C2)=
 Sof(H2A)=Sof(H2B)=Sof(H2C)=1-FVAR(4)
 Sof(C3)=Sof(H3A)=Sof(H3B)=Sof(H3C)=Sof(C5)=Sof(H5A)=Sof(H5B)=Sof(H5C)=Sof(C1)=
 Sof(H1A)=Sof(H1B)=Sof(H1C)=FVAR(4)
6.a Riding coordinates:
 C018(H01A,H01B,H01C), C01A(H01D,H01E,H01F), C12(H12A,H12B,H12C), C3(H3A,H3B,
 H3C), C5(H5A,H5B,H5C), C20(H20A,H20B,H20C), C01H(H01N,H01O,H01P), C17(H17A,
 H17B,H17C), C19(H19A,H19B,H19C), C1(H1A,H1B,H1C), C11(H11A,H11B,H11C),
 C10(H10A,H10B,H10C), C01N(H01H,H01I,H01J), C18(H18A,H18B,H18C), C01R(H01K,H01L,
 H01M), C8(H8A,H8B,H8C), C22(H22A,H22B,H22C), C23(H23A,H23B,H23C), C9(H9A,H9B,
 H9C), C24(H24A,H24B,H24C), C21(H21A,H21B,H21C), C13(H13A,H13B,H13C), C7(H7A,
 H7B,H7C), C14(H14A,H14B,H14C), C15(H15A,H15B,H15C), C16(H16A,H16B,H16C),
 C6(H6A,H6B,H6C), C4(H4A,H4B,H4C), C2(H2A,H2B,H2C)
6.b Aromatic/amide H refined with riding coordinates:
 C00G(H00G), C00M(H00M), C00U(H00U), C00V(H00V), C00X(H00X), C00Y(H00Y),
 C011(H011), C013(H013), C014(H014), C01F(H01G)
;
_olex2_submission_special_instructions 'No special instructions were received'
_oxdiff_exptl_absorpt_empirical_details
;
Empirical correction (ABSPACK) includes:
- Absorption correction using spherical harmonics
- Frame scaling
;
_oxdiff_exptl_absorpt_empirical_full_max 1.753
_oxdiff_exptl_absorpt_empirical_full_min 0.544

loop_
_space_group_symop_operation_xyz
'x, y, z'
'-x+1/2, -y, z+1/2'
'-x, y+1/2, -z+1/2'
'x+1/2, -y+1/2, -z'
'-x, -y, -z'
'x-1/2, y, -z-1/2'
'x, -y-1/2, z-1/2'
'-x-1/2, y-1/2, z'

loop_
_atom_site_label
_atom_site_type_symbol
_atom_site_fract_x
_atom_site_fract_y
_atom_site_fract_z
_atom_site_U_iso_or_equiv
_atom_site_adp_type
_atom_site_occupancy
_atom_site_site_symmetry_order
_atom_site_calc_flag
_atom_site_refinement_flags_posn
_atom_site_refinement_flags_adp
_atom_site_refinement_flags_occupancy
_atom_site_disorder_assembly
_atom_site_disorder_group
Ag1 Ag 0.50843(2) 0.66988(2) 0.45713(2) 0.03602(8) Uani 1 1 d . . . . .
Zr1 Zr 0.39523(2) 0.50269(2) 0.48541(2) 0.02663(8) Uani 1 1 d . . . . .
S003 S 0.33421(3) 0.61787(6) 0.54781(2) 0.03283(15) Uani 1 1 d . . . . .
S004 S 0.50215(3) 0.84341(6) 0.49567(2) 0.03028(15) Uani 1 1 d . . . . .
S005 S 0.64029(3) 0.61574(6) 0.58796(2) 0.03330(15) Uani 1 1 d . . . . .
S006 S 0.47711(3) 0.34766(6) 0.61877(2) 0.03344(15) Uani 1 1 d . . . . .
O007 O 0.56063(7) 0.45664(16) 0.56694(6) 0.0327(4) Uani 1 1 d . . . . .
O008 O 0.33679(7) 0.59486(17) 0.45501(6) 0.0367(4) Uani 1 1 d . . . . .
O009 O 0.33113(8) 0.40760(17) 0.50178(6) 0.0393(5) Uani 1 1 d . . . . .
O00A O 0.56718(8) 0.64793(16) 0.52074(6) 0.0341(4) Uani 1 1 d . . . . .
O00B O 0.42166(7) 0.46821(17) 0.54687(6) 0.0337(4) Uani 1 1 d . . . . .
O00C O 0.42783(7) 0.65413(15) 0.49972(6) 0.0323(4) Uani 1 1 d . . . . .
C00D C 0.57495(10) 0.7371(2) 0.54241(8) 0.0302(6) Uani 1 1 d . . . . .
C00E C 0.37236(10) 0.7368(2) 0.54858(8) 0.0313(6) Uani 1 1 d . . . . .
C00F C 0.55909(11) 0.4864(2) 0.60607(8) 0.0311(6) Uani 1 1 d . . . . .
C00G C 0.35801(11) 0.8269(2) 0.57165(9) 0.0367(6) Uani 1 1 d . . . . .
H00G H 0.328942 0.822119 0.588769 0.044 Uiso 1 1 calc R U . . .
C00H C 0.35753(11) 0.5412(2) 0.59019(8) 0.0331(6) Uani 1 1 d . . . . .
C00I C 0.40087(10) 0.4772(2) 0.58368(8) 0.0306(6) Uani 1 1 d . . . . .
C00J C 0.61024(10) 0.7405(2) 0.57509(9) 0.0323(6) Uani 1 1 d . . . . .
C00K C 0.54884(11) 0.8346(2) 0.53492(8) 0.0316(6) Uani 1 1 d . . . . .
C00L C 0.41954(11) 0.4241(2) 0.61935(9) 0.0337(6) Uani 1 1 d . . . . .
C00M C 0.61977(12) 0.8336(2) 0.59751(9) 0.0368(6) Uani 1 1 d . . . . .
H00M H 0.643782 0.831150 0.619278 0.044 Uiso 1 1 calc R U . . .
C00N C 0.44439(10) 0.8333(2) 0.52404(9) 0.0302(6) Uani 1 1 d . . . . .
C00O C 0.38494(12) 0.9238(3) 0.57038(10) 0.0406(7) Uani 1 1 d . . . . .
C00P C 0.28913(12) 0.5829(3) 0.45222(10) 0.0455(8) Uani 1 1 d . . . . .
C00Q C 0.41567(10) 0.7372(2) 0.52322(8) 0.0299(6) Uani 1 1 d . . . . .
C00R C 0.59499(12) 0.9313(3) 0.58901(9) 0.0393(7) Uani 1 1 d . . . . .
C00S C 0.59461(11) 0.5611(2) 0.62237(9) 0.0351(6) Uani 1 1 d . . . . .
C00T C 0.52320(11) 0.4461(2) 0.63434(9) 0.0352(6) Uani 1 1 d . . . . .
C00U C 0.42880(12) 0.9241(2) 0.54628(9) 0.0376(7) Uani 1 1 d . . . . .
H00U H 0.448610 0.988496 0.545061 0.045 Uiso 1 1 calc R U . . .
C00V C 0.55979(12) 0.9287(2) 0.55737(9) 0.0374(6) Uani 1 1 d . . . . .
H00V H 0.542311 0.993858 0.550629 0.045 Uiso 1 1 calc R U . . .
C00W C 0.28367(13) 0.4182(3) 0.49547(11) 0.0483(8) Uani 1 1 d . . . . .
C00X C 0.52338(13) 0.4802(3) 0.67535(9) 0.0432(7) Uani 1 1 d . . . . .
H00X H 0.498941 0.450565 0.693649 0.052 Uiso 1 1 calc R U . . .
C00Y C 0.39329(12) 0.4273(3) 0.65624(9) 0.0441(7) Uani 1 1 d . . . . .
H00Y H 0.406333 0.387931 0.679088 0.053 Uiso 1 1 calc R U . . .
C00Z C 0.34854(13) 0.4858(3) 0.66138(10) 0.0471(8) Uani 1 1 d . . . . .
C010 C 0.55758(13) 0.5554(3) 0.69058(9) 0.0455(8) Uani 1 1 d . . . . .
C011 C 0.59397(12) 0.5938(3) 0.66308(9) 0.0415(7) Uani 1 1 d . . . . .
H011 H 0.618860 0.643627 0.672570 0.050 Uiso 1 1 calc R U . . .
C012 C 0.36849(15) 1.0277(3) 0.59246(13) 0.0556(9) Uani 1 1 d D . . . .
C013 C 0.26250(13) 0.4995(3) 0.47188(12) 0.0546(9) Uani 1 1 d . . . . .
H013 H 0.226786 0.498775 0.468703 0.066 Uiso 1 1 calc R U . . .
C014 C 0.33208(12) 0.5448(3) 0.62742(9) 0.0412(7) Uani 1 1 d . . . . .
H014 H 0.302641 0.588633 0.629815 0.049 Uiso 1 1 calc R U . . .
C015 C 0.60487(14) 1.0352(3) 0.61408(11) 0.0516(9) Uani 1 1 d D . . . .
C016 C 0.55699(17) 0.5957(4) 0.73573(11) 0.0617(10) Uani 1 1 d D . . . .
C017 C 0.31895(16) 0.4813(4) 0.70221(12) 0.0695(13) Uani 1 1 d D . . . .
C018 C 0.26208(17) 0.6644(4) 0.42628(15) 0.0743(13) Uani 1 1 d . . . . .
H01A H 0.274029 0.737605 0.433176 0.111 Uiso 1 1 d R U . . .
H01B H 0.225659 0.659485 0.431546 0.111 Uiso 1 1 d R U . . .
H01C H 0.268719 0.649625 0.397076 0.111 Uiso 1 1 d R U . . .
N019 N 0.7895(2) 0.8367(5) 0.69177(16) 0.1031(15) Uani 1 1 d . . . . .
C01A C 0.25147(19) 0.3341(4) 0.51685(16) 0.0833(15) Uani 1 1 d . . . . .
H01D H 0.249284 0.351386 0.546296 0.125 Uiso 1 1 d R U . . .
H01E H 0.266714 0.262096 0.513336 0.125 Uiso 1 1 d R U . . .
H01F H 0.217454 0.334356 0.504826 0.125 Uiso 1 1 d R U . . .
C12 C 0.4126(2) 1.0731(5) 0.61797(19) 0.086(2) Uani 0.841(8) 1 d D U P A 1
H12A H 0.401078 1.136588 0.633632 0.128 Uiso 0.841(8) 1 d R U P A 1
H12B H 0.440219 1.094658 0.599522 0.128 Uiso 0.841(8) 1 d R U P A 1
H12C H 0.424679 1.017108 0.637082 0.128 Uiso 0.841(8) 1 d R U P A 1
C3 C 0.2797(3) 0.5718(7) 0.70478(18) 0.101(3) Uani 0.907(10) 1 d D U P B 1
H3A H 0.261798 0.566694 0.731155 0.151 Uiso 0.907(10) 1 d R U P B 1
H3B H 0.255508 0.564334 0.682085 0.151 Uiso 0.907(10) 1 d R U P B 1
H3C H 0.296688 0.642454 0.702855 0.151 Uiso 0.907(10) 1 d R U P B 1
O01D O 0.7078(3) 0.7900(6) 0.67807(17) 0.152(2) Uani 1 1 d . . . . .
C5 C 0.3548(2) 0.4903(7) 0.73855(14) 0.103(3) Uani 0.907(10) 1 d D U P B 1
H5A H 0.373005 0.559609 0.737212 0.154 Uiso 0.907(10) 1 d R U P B 1
H5B H 0.379025 0.430099 0.737862 0.154 Uiso 0.907(10) 1 d R U P B 1
H5C H 0.335205 0.486999 0.764192 0.154 Uiso 0.907(10) 1 d R U P B 1
C01F C 0.7508(3) 0.7674(6) 0.6886(2) 0.108(2) Uani 1 1 d . . . . .
H01G H 0.757437 0.693441 0.695184 0.129 Uiso 1 1 calc R U . . .
C20 C 0.5168(4) 0.5410(10) 0.7615(2) 0.122(4) Uani 0.801(11) 1 d D U P C 1
H20A H 0.523680 0.462650 0.762002 0.183 Uiso 0.801(11) 1 d R U P C 1
H20B H 0.483300 0.553850 0.749572 0.183 Uiso 0.801(11) 1 d R U P C 1
H20C H 0.517870 0.569760 0.789622 0.183 Uiso 0.801(11) 1 d R U P C 1
C01H C 0.4703(3) 0.7324(5) 0.62921(17) 0.0964(17) Uani 1 1 d . . . . .
H01N H 0.456440 0.752594 0.602255 0.145 Uiso 1 1 d R U . . .
H01O H 0.478590 0.654724 0.629315 0.145 Uiso 1 1 d R U . . .
H01P H 0.501040 0.774814 0.634525 0.145 Uiso 1 1 d R U . . .
C17 C 0.3542(4) 1.1129(6) 0.5598(2) 0.104(3) Uani 0.841(8) 1 d D U P A 1
H17A H 0.330488 1.079839 0.540215 0.156 Uiso 0.841(8) 1 d R U P A 1
H17B H 0.384548 1.136989 0.545065 0.156 Uiso 0.841(8) 1 d R U P A 1
H17C H 0.338068 1.175580 0.573065 0.156 Uiso 0.841(8) 1 d R U P A 1
C19 C 0.6081(3) 0.5774(10) 0.7555(2) 0.102(3) Uani 0.801(11) 1 d D U P C 1
H19A H 0.634786 0.605568 0.737421 0.153 Uiso 0.801(11) 1 d R U P C 1
H19B H 0.613536 0.499498 0.760181 0.153 Uiso 0.801(11) 1 d R U P C 1
H19C H 0.609216 0.615888 0.781971 0.153 Uiso 0.801(11) 1 d R U P C 1
C1 C 0.2909(4) 0.3715(8) 0.7037(2) 0.124(3) Uani 0.907(10) 1 d D U P B 1
H1A H 0.315264 0.311411 0.703233 0.185 Uiso 0.907(10) 1 d R U P B 1
H1B H 0.268584 0.366081 0.679633 0.185 Uiso 0.907(10) 1 d R U P B 1
H1C H 0.270724 0.367681 0.728943 0.185 Uiso 0.907(10) 1 d R U P B 1
C11 C 0.6620(5) 1.0558(14) 0.6182(5) 0.104(5) Uani 0.649(12) 1 d D U P D 1
H11A H 0.680637 1.072309 0.592804 0.155 Uiso 0.649(12) 1 d R U P D 1
H11B H 0.674737 0.987889 0.630054 0.155 Uiso 0.649(12) 1 d R U P D 1
H11C H 0.666667 1.115169 0.637984 0.155 Uiso 0.649(12) 1 d R U P D 1
C10 C 0.3243(3) 1.0093(6) 0.6213(3) 0.103(3) Uani 0.841(8) 1 d D U P A 1
H10A H 0.318037 1.075392 0.637392 0.155 Uiso 0.841(8) 1 d R U P A 1
H10B H 0.332457 0.949163 0.639982 0.155 Uiso 0.841(8) 1 d R U P A 1
H10C H 0.294067 0.991042 0.605301 0.155 Uiso 0.841(8) 1 d R U P A 1
C01N C 0.7815(3) 0.9501(6) 0.6833(2) 0.126(2) Uani 1 1 d . . . . .
H01H H 0.799131 0.969585 0.657771 0.189 Uiso 1 1 d R U . . .
H01I H 0.794691 0.993995 0.706100 0.189 Uiso 1 1 d R U . . .
H01J H 0.745201 0.963925 0.680070 0.189 Uiso 1 1 d R U . . .
C01O C 0.4338(3) 0.7548(6) 0.6606(2) 0.115(2) Uani 1 1 d . . . . .
C18 C 0.5473(4) 0.7201(6) 0.7350(2) 0.114(3) Uani 0.801(11) 1 d D U P C 1
H18A H 0.547597 0.748783 0.763224 0.171 Uiso 0.801(11) 1 d R U P C 1
H18B H 0.534407 0.733714 0.722484 0.171 Uiso 0.801(11) 1 d R U P C 1
H18C H 0.573597 0.756243 0.718754 0.171 Uiso 0.801(11) 1 d R U P C 1
N01Q N 0.4039(4) 0.7692(9) 0.6854(3) 0.189(4) Uani 1 1 d . . . . .
C01R C 0.8403(4) 0.8055(8) 0.7040(3) 0.177(4) Uani 1 1 d . . . . .
H01K H 0.841557 0.726791 0.708533 0.266 Uiso 1 1 d R U . . .
H01L H 0.849767 0.843411 0.729393 0.266 Uiso 1 1 d R U . . .
H01M H 0.863967 0.825241 0.681923 0.266 Uiso 1 1 d R U . . .
C8 C 0.5791(5) 1.1327(7) 0.5986(4) 0.102(4) Uani 0.649(12) 1 d D U P D 1
H8A H 0.588878 1.195478 0.615401 0.153 Uiso 0.649(12) 1 d R U P D 1
H8B H 0.542218 1.125128 0.598731 0.153 Uiso 0.649(12) 1 d R U P D 1
H8C H 0.590858 1.143458 0.570201 0.153 Uiso 0.649(12) 1 d R U P D 1
C22 C 0.5840(6) 1.0128(9) 0.6577(3) 0.114(4) Uani 0.649(12) 1 d D U P D 1
H22A H 0.592992 1.072973 0.676108 0.171 Uiso 0.649(12) 1 d R U P D 1
H22B H 0.594432 0.943803 0.670178 0.171 Uiso 0.649(12) 1 d R U P D 1
H22C H 0.547342 1.012343 0.653258 0.171 Uiso 0.649(12) 1 d R U P D 1
C23 C 0.6550(8) 1.027(2) 0.6364(9) 0.095(8) Uani 0.351(12) 1 d D U P D 2
H23A H 0.642994 1.080050 0.656876 0.142 Uiso 0.351(12) 1 d R U P D 2
H23B H 0.692104 1.028250 0.635726 0.142 Uiso 0.351(12) 1 d R U P D 2
H23C H 0.661564 0.954440 0.643956 0.142 Uiso 0.351(12) 1 d R U P D 2
C9 C 0.6136(9) 1.1319(11) 0.5820(5) 0.088(4) Uani 0.351(12) 1 d D U P D 2
H9A H 0.585381 1.140238 0.562662 0.132 Uiso 0.351(12) 1 d R U P D 2
H9B H 0.644221 1.111798 0.566802 0.132 Uiso 0.351(12) 1 d R U P D 2
H9C H 0.619241 1.200788 0.596512 0.132 Uiso 0.351(12) 1 d R U P D 2
C24 C 0.5603(7) 1.0703(19) 0.6361(8) 0.114(5) Uani 0.351(12) 1 d D U P D 2
H24A H 0.566955 1.124931 0.657436 0.172 Uiso 0.351(12) 1 d R U P D 2
H24B H 0.538455 1.013231 0.647336 0.172 Uiso 0.351(12) 1 d R U P D 2
H24C H 0.543525 1.104971 0.612576 0.172 Uiso 0.351(12) 1 d R U P D 2
C21 C 0.5062(11) 0.658(4) 0.7412(9) 0.122(7) Uani 0.199(11) 1 d D U P C 2
H21A H 0.480180 0.602586 0.745758 0.184 Uiso 0.199(11) 1 d R U P C 2
H21B H 0.497500 0.701016 0.716718 0.184 Uiso 0.199(11) 1 d R U P C 2
H21C H 0.508010 0.706076 0.765278 0.184 Uiso 0.199(11) 1 d R U P C 2
C13 C 0.5449(18) 0.495(2) 0.7618(8) 0.112(7) Uani 0.199(11) 1 d D U P C 2
H13A H 0.573901 0.445905 0.758715 0.168 Uiso 0.199(11) 1 d R U P C 2
H13B H 0.514071 0.457515 0.752675 0.168 Uiso 0.199(11) 1 d R U P C 2
H13C H 0.541341 0.515685 0.790815 0.168 Uiso 0.199(11) 1 d R U P C 2
C7 C 0.6070(11) 0.639(4) 0.7486(13) 0.114(7) Uani 0.199(11) 1 d D U P C 2
H7A H 0.605146 0.678597 0.774758 0.170 Uiso 0.199(11) 1 d R U P C 2
H7B H 0.619126 0.687527 0.726868 0.170 Uiso 0.199(11) 1 d R U P C 2
H7C H 0.630296 0.577337 0.751508 0.170 Uiso 0.199(11) 1 d R U P C 2
C14 C 0.3106(8) 1.048(3) 0.5807(13) 0.094(7) Uani 0.159(8) 1 d D U P A 2
H14A H 0.290792 0.981932 0.586170 0.141 Uiso 0.159(8) 1 d R U P A 2
H14B H 0.308952 1.065232 0.551270 0.141 Uiso 0.159(8) 1 d R U P A 2
H14C H 0.296732 1.108412 0.596740 0.141 Uiso 0.159(8) 1 d R U P A 2
C15 C 0.3547(19) 0.994(3) 0.6360(7) 0.101(7) Uani 0.159(8) 1 d D U P A 2
H15A H 0.331004 1.045970 0.648593 0.152 Uiso 0.159(8) 1 d R U P A 2
H15B H 0.386454 0.994430 0.651583 0.152 Uiso 0.159(8) 1 d R U P A 2
H15C H 0.339944 0.921270 0.636493 0.152 Uiso 0.159(8) 1 d R U P A 2
C16 C 0.3840(18) 1.1358(19) 0.5741(13) 0.099(7) Uani 0.159(8) 1 d D U P A 2
H16A H 0.352015 1.170946 0.566521 0.149 Uiso 0.159(8) 1 d R U P A 2
H16B H 0.403885 1.121896 0.549171 0.149 Uiso 0.159(8) 1 d R U P A 2
H16C H 0.403065 1.183666 0.592591 0.149 Uiso 0.159(8) 1 d R U P A 2
C6 C 0.339(2) 0.387(5) 0.7291(17) 0.114(8) Uani 0.093(10) 1 d D U P B 2
H6A H 0.362089 0.409337 0.750962 0.171 Uiso 0.093(10) 1 d R U P B 2
H6B H 0.354709 0.332887 0.711492 0.171 Uiso 0.093(10) 1 d R U P B 2
H6C H 0.307979 0.356597 0.741532 0.171 Uiso 0.093(10) 1 d R U P B 2
C4 C 0.306(3) 0.599(3) 0.713(2) 0.095(10) Uani 0.093(10) 1 d D U P B 2
H4A H 0.291099 0.599710 0.740916 0.143 Uiso 0.093(10) 1 d R U P B 2
H4B H 0.281569 0.630440 0.693606 0.143 Uiso 0.093(10) 1 d R U P B 2
H4C H 0.336949 0.642120 0.712996 0.143 Uiso 0.093(10) 1 d R U P B 2
C2 C 0.2681(15) 0.427(6) 0.6964(18) 0.108(8) Uani 0.093(10) 1 d D U P B 2
H2A H 0.258451 0.389221 0.721822 0.161 Uiso 0.093(10) 1 d R U P B 2
H2B H 0.263661 0.377781 0.672862 0.161 Uiso 0.093(10) 1 d R U P B 2
H2C H 0.246561 0.491141 0.692702 0.161 Uiso 0.093(10) 1 d R U P B 2

loop_
_atom_site_aniso_label
_atom_site_aniso_U_11
_atom_site_aniso_U_22
_atom_site_aniso_U_33
_atom_site_aniso_U_23
_atom_site_aniso_U_13
_atom_site_aniso_U_12
Ag1 0.03120(12) 0.04059(14) 0.03626(13) -0.00694(8) -0.00106(8) 0.00020(9)
Zr1 0.02407(13) 0.02772(13) 0.02812(13) 0.00082(8) -0.00122(8) -0.00090(9)
S003 0.0274(3) 0.0350(4) 0.0362(3) 0.0027(3) -0.0020(3) -0.0018(3)
S004 0.0297(3) 0.0295(3) 0.0316(3) 0.0010(2) -0.0011(3) -0.0010(3)
S005 0.0285(3) 0.0346(4) 0.0368(3) 0.0015(3) -0.0037(3) -0.0003(3)
S006 0.0335(3) 0.0341(4) 0.0327(3) 0.0036(3) -0.0008(3) -0.0003(3)
O007 0.0321(10) 0.0371(11) 0.0288(10) -0.0018(8) -0.0002(8) -0.0041(8)
O008 0.0302(10) 0.0405(11) 0.0394(11) 0.0010(8) -0.0057(8) 0.0037(9)
O009 0.0333(11) 0.0419(12) 0.0428(11) 0.0011(9) 0.0030(9) -0.0091(9)
O00A 0.0339(10) 0.0315(10) 0.0368(10) -0.0054(8) -0.0051(8) 0.0034(8)
O00B 0.0322(10) 0.0422(11) 0.0266(9) 0.0028(8) 0.0004(8) 0.0047(9)
O00C 0.0291(10) 0.0309(10) 0.0369(10) -0.0050(8) 0.0023(8) -0.0025(8)
C00D 0.0289(13) 0.0278(13) 0.0341(14) 0.0003(10) 0.0005(11) -0.0036(11)
C00E 0.0268(13) 0.0347(15) 0.0325(14) 0.0015(11) -0.0012(11) 0.0012(12)
C00F 0.0306(14) 0.0352(15) 0.0276(14) 0.0018(11) -0.0037(11) 0.0037(12)
C00G 0.0305(15) 0.0395(16) 0.0400(16) -0.0024(12) 0.0021(12) 0.0026(12)
C00H 0.0321(14) 0.0366(15) 0.0307(14) 0.0012(11) 0.0016(11) -0.0008(12)
C00I 0.0286(14) 0.0328(14) 0.0304(14) -0.0003(11) 0.0015(11) -0.0067(11)
C00J 0.0287(14) 0.0332(14) 0.0351(14) 0.0010(11) -0.0016(11) 0.0001(12)
C00K 0.0294(14) 0.0328(15) 0.0327(14) 0.0015(11) -0.0017(11) 0.0002(11)
C00L 0.0304(14) 0.0372(15) 0.0335(14) 0.0011(11) -0.0006(11) -0.0001(12)
C00M 0.0344(15) 0.0388(16) 0.0372(15) -0.0029(12) -0.0057(12) -0.0028(13)
C00N 0.0281(14) 0.0303(14) 0.0323(14) 0.0019(11) -0.0011(11) 0.0015(11)
C00O 0.0386(16) 0.0398(17) 0.0434(17) -0.0044(13) 0.0048(13) 0.0030(14)
C00P 0.0368(17) 0.054(2) 0.0456(17) -0.0086(15) -0.0099(13) 0.0132(15)
C00Q 0.0309(14) 0.0302(14) 0.0288(13) 0.0009(11) -0.0056(11) 0.0028(11)
C00R 0.0423(16) 0.0359(16) 0.0396(16) -0.0069(13) -0.0053(13) 0.0006(13)
C00S 0.0354(15) 0.0377(16) 0.0324(14) 0.0018(12) -0.0039(12) 0.0014(13)
C00T 0.0346(15) 0.0388(16) 0.0323(14) 0.0035(12) -0.0012(11) -0.0017(13)
C00U 0.0393(16) 0.0317(15) 0.0417(16) -0.0030(12) 0.0001(12) 0.0000(13)
C00V 0.0387(16) 0.0327(15) 0.0409(16) -0.0037(12) -0.0030(13) 0.0007(13)
C00W 0.0367(17) 0.057(2) 0.0509(19) -0.0105(16) 0.0081(14) -0.0175(16)
C00X 0.0466(18) 0.0533(19) 0.0296(15) 0.0033(13) 0.0010(13) -0.0043(15)
C00Y 0.0428(17) 0.057(2) 0.0330(16) 0.0075(14) 0.0012(13) 0.0014(15)
C00Z 0.0403(17) 0.065(2) 0.0358(17) 0.0057(15) 0.0078(13) 0.0051(16)
C010 0.0521(19) 0.057(2) 0.0278(15) -0.0018(13) -0.0033(13) -0.0052(16)
C011 0.0450(17) 0.0446(17) 0.0348(15) -0.0025(13) -0.0081(13) -0.0046(15)
C012 0.056(2) 0.0389(18) 0.072(2) -0.0187(17) 0.0157(19) -0.0005(17)
C013 0.0285(16) 0.075(3) 0.060(2) -0.0084(19) -0.0027(15) -0.0017(16)
C014 0.0314(15) 0.0516(19) 0.0405(16) 0.0003(14) 0.0061(12) 0.0058(14)
C015 0.058(2) 0.0409(18) 0.056(2) -0.0179(16) -0.0160(16) 0.0040(16)
C016 0.074(3) 0.077(3) 0.0332(17) -0.0137(17) -0.0009(17) -0.010(2)
C017 0.058(2) 0.110(4) 0.040(2) 0.018(2) 0.0169(17) 0.022(2)
C018 0.057(3) 0.085(3) 0.080(3) 0.005(2) -0.026(2) 0.020(2)
N019 0.105(4) 0.106(4) 0.099(3) -0.018(3) 0.001(3) 0.001(3)
C01A 0.058(3) 0.099(4) 0.093(3) 0.003(3) 0.022(2) -0.034(3)
C12 0.085(4) 0.076(4) 0.095(4) -0.053(3) 0.015(3) -0.011(3)
C3 0.077(4) 0.175(7) 0.050(3) 0.012(3) 0.023(3) 0.055(4)
O01D 0.130(4) 0.198(6) 0.127(4) -0.011(4) -0.012(3) -0.037(5)
C5 0.078(4) 0.197(9) 0.033(2) 0.002(3) 0.010(2) 0.047(4)
C01F 0.125(6) 0.108(5) 0.091(4) -0.009(3) 0.004(4) -0.012(5)
C20 0.129(7) 0.189(9) 0.048(4) -0.039(5) 0.041(5) -0.072(7)
C01H 0.110(4) 0.094(4) 0.085(4) 0.012(3) -0.027(3) 0.010(4)
C17 0.135(7) 0.063(4) 0.114(5) -0.016(4) 0.001(5) 0.048(4)
C19 0.109(5) 0.160(9) 0.036(3) -0.015(5) -0.023(3) -0.014(5)
C1 0.117(6) 0.161(7) 0.093(5) 0.023(5) 0.057(5) -0.033(5)
C11 0.069(5) 0.074(8) 0.168(13) -0.051(8) 0.005(6) -0.021(5)
C10 0.092(5) 0.078(4) 0.140(7) -0.048(4) 0.068(5) -0.004(4)
C01N 0.143(6) 0.117(6) 0.119(5) -0.008(4) 0.013(5) -0.023(5)
C01O 0.134(6) 0.110(5) 0.100(5) 0.019(4) -0.021(4) -0.015(5)
C18 0.181(9) 0.104(6) 0.056(4) -0.041(4) -0.003(4) 0.015(6)
N01Q 0.195(9) 0.225(10) 0.146(7) -0.001(7) 0.031(6) -0.024(8)
C01R 0.143(8) 0.156(8) 0.233(11) -0.049(8) -0.048(7) 0.038(7)
C8 0.135(8) 0.054(4) 0.117(7) -0.038(4) -0.058(6) 0.026(5)
C22 0.185(11) 0.087(7) 0.070(6) -0.044(5) 0.029(7) -0.040(7)
C23 0.079(11) 0.068(13) 0.137(18) -0.061(12) -0.059(12) 0.012(9)
C9 0.110(10) 0.047(6) 0.106(9) -0.029(6) -0.020(8) -0.020(7)
C24 0.134(12) 0.089(11) 0.120(12) -0.062(9) 0.044(10) -0.020(9)
C21 0.158(14) 0.157(14) 0.052(11) -0.046(11) 0.018(12) -0.004(14)
C13 0.133(15) 0.175(15) 0.028(9) -0.023(11) 0.010(12) -0.047(13)
C7 0.149(14) 0.140(15) 0.052(12) -0.032(12) -0.015(11) -0.022(13)
C14 0.101(13) 0.059(11) 0.122(13) -0.035(11) 0.011(12) 0.024(11)
C15 0.109(12) 0.081(11) 0.113(12) -0.048(10) 0.034(11) 0.018(11)
C16 0.114(14) 0.078(12) 0.106(13) -0.031(12) 0.039(12) 0.008(13)
C6 0.103(14) 0.179(15) 0.060(13) 0.013(14) 0.049(13) 0.007(15)
C4 0.085(16) 0.137(16) 0.064(15) -0.003(13) 0.028(14) 0.038(14)
C2 0.088(15) 0.170(15) 0.064(13) 0.021(14) 0.038(13) 0.004(14)

loop_
_atom_type_symbol
_atom_type_description
_atom_type_scat_dispersion_real
_atom_type_scat_dispersion_imag
_atom_type_scat_source
C C 0.0181 0.0091 'International Tables Vol C Tables 4.2.6.8 and 6.1.1.4'
H H 0.0000 0.0000 'International Tables Vol C Tables 4.2.6.8 and 6.1.1.4'
Ag Ag 0.1306 4.2820 'International Tables Vol C Tables 4.2.6.8 and 6.1.1.4'
N N 0.0311 0.0180 'International Tables Vol C Tables 4.2.6.8 and 6.1.1.4'
O O 0.0492 0.0322 'International Tables Vol C Tables 4.2.6.8 and 6.1.1.4'
S S 0.3331 0.5567 'International Tables Vol C Tables 4.2.6.8 and 6.1.1.4'
Zr Zr -0.1862 2.2449 'International Tables Vol C Tables 4.2.6.8 and 6.1.1.4'

loop_
_geom_angle_atom_site_label_1
_geom_angle_atom_site_label_2
_geom_angle_atom_site_label_3
_geom_angle
_geom_angle_site_symmetry_1
_geom_angle_site_symmetry_3
_geom_angle_publ_flag
S004 Ag1 S006 125.52(2) . 5_666 ?
S004 Ag1 O007 129.68(5) . 5_666 ?
S004 Ag1 O00A 74.26(4) . . ?
S004 Ag1 O00B 131.06(5) . 5_666 ?
S004 Ag1 O00C 74.68(4) . . ?
S006 Ag1 O007 75.69(4) 5_666 5_666 ?
S006 Ag1 O00A 132.99(5) 5_666 . ?
S006 Ag1 O00B 77.21(4) 5_666 5_666 ?
S006 Ag1 O00C 130.94(5) 5_666 . ?
O007 Ag1 O00A 127.94(6) 5_666 . ?
O007 Ag1 O00C 61.01(6) 5_666 . ?
O00B Ag1 O007 95.73(7) 5_666 5_666 ?
O00B Ag1 O00A 62.01(6) 5_666 . ?
O00B Ag1 O00C 126.29(6) 5_666 . ?
O00C Ag1 O00A 93.53(6) . . ?
S005 Zr1 S003 128.14(2) 5_666 . ?
O007 Zr1 S003 137.49(6) 5_666 . ?
O007 Zr1 S005 69.20(5) 5_666 5_666 ?
O007 Zr1 O008 84.50(8) 5_666 . ?
O007 Zr1 O009 140.21(8) 5_666 . ?
O007 Zr1 O00B 127.51(7) 5_666 . ?
O008 Zr1 S003 70.69(5) . . ?
O008 Zr1 S005 70.22(6) . 5_666 ?
O009 Zr1 S003 69.93(6) . . ?
O009 Zr1 S005 71.07(6) . 5_666 ?
O009 Zr1 O008 80.32(8) . . ?
O009 Zr1 O00B 85.37(8) . . ?
O00A Zr1 S003 138.01(6) 5_666 . ?
O00A Zr1 S005 68.89(5) 5_666 5_666 ?
O00A Zr1 O007 82.66(8) 5_666 5_666 ?
O00A Zr1 O008 139.08(8) 5_666 . ?
O00A Zr1 O009 85.21(8) 5_666 . ?
O00A Zr1 O00B 76.24(7) 5_666 . ?
O00B Zr1 S003 68.72(5) . . ?
O00B Zr1 S005 138.95(6) . 5_666 ?
O00B Zr1 O008 139.41(8) . . ?
O00C Zr1 S003 69.38(5) . . ?
O00C Zr1 S005 138.33(6) . 5_666 ?
O00C Zr1 O007 75.07(7) . 5_666 ?
O00C Zr1 O008 85.95(8) . . ?
O00C Zr1 O009 139.30(8) . . ?
O00C Zr1 O00A 127.18(8) . 5_666 ?
O00C Zr1 O00B 80.62(8) . . ?
C00E S003 Zr1 95.40(9) . . ?
C00E S003 C00H 103.20(13) . . ?
C00H S003 Zr1 94.96(10) . . ?
C00K S004 Ag1 105.21(10) . . ?
C00K S004 C00N 102.74(13) . . ?
C00N S004 Ag1 104.91(9) . . ?
C00J S005 Zr1 95.42(9) . 5_666 ?
C00S S005 Zr1 95.97(10) . 5_666 ?
C00S S005 C00J 99.78(14) . . ?
C00L S006 Ag1 100.69(9) . 5_666 ?
C00L S006 C00T 102.79(14) . . ?
C00T S006 Ag1 103.41(10) . 5_666 ?
Zr1 O007 Ag1 107.22(7) 5_666 5_666 ?
C00F O007 Ag1 116.45(16) . 5_666 ?
C00F O007 Zr1 136.13(18) . 5_666 ?
C00P O008 Zr1 133.0(2) . . ?
C00W O009 Zr1 133.4(2) . . ?
Zr1 O00A Ag1 107.32(7) 5_666 . ?
C00D O00A Ag1 115.48(16) . . ?
C00D O00A Zr1 134.96(18) . 5_666 ?
Zr1 O00B Ag1 108.89(8) . 5_666 ?
C00I O00B Ag1 114.20(17) . 5_666 ?
C00I O00B Zr1 133.30(18) . . ?
Zr1 O00C Ag1 106.89(7) . . ?
C00Q O00C Ag1 117.40(17) . . ?
C00Q O00C Zr1 135.68(18) . . ?
O00A C00D C00J 121.8(3) . . ?
O00A C00D C00K 122.8(2) . . ?
C00K C00D C00J 115.4(2) . . ?
C00G C00E S003 120.6(2) . . ?
C00G C00E C00Q 122.2(3) . . ?
C00Q C00E S003 117.1(2) . . ?
O007 C00F C00S 121.2(3) . . ?
O007 C00F C00T 123.2(3) . . ?
C00T C00F C00S 115.6(3) . . ?
C00E C00G H00G 119.1 . . ?
C00O C00G C00E 121.9(3) . . ?
C00O C00G H00G 119.1 . . ?
C00I C00H S003 117.6(2) . . ?
C014 C00H S003 119.3(2) . . ?
C014 C00H C00I 123.1(3) . . ?
O00B C00I C00H 121.5(3) . . ?
O00B C00I C00L 123.7(3) . . ?
C00H C00I C00L 114.8(2) . . ?
C00D C00J S005 116.5(2) . . ?
C00M C00J S005 120.7(2) . . ?
C00M C00J C00D 122.7(3) . . ?
C00D C00K S004 121.2(2) . . ?
C00V C00K S004 117.8(2) . . ?
C00V C00K C00D 121.0(3) . . ?
C00I C00L S006 122.0(2) . . ?
C00Y C00L S006 116.8(2) . . ?
C00Y C00L C00I 121.2(3) . . ?
C00J C00M H00M 119.2 . . ?
C00J C00M C00R 121.6(3) . . ?
C00R C00M H00M 119.2 . . ?
C00Q C00N S004 120.7(2) . . ?
C00U C00N S004 117.7(2) . . ?
C00U C00N C00Q 121.6(3) . . ?
C00G C00O C00U 116.4(3) . . ?
C00G C00O C012 123.9(3) . . ?
C00U C00O C012 119.7(3) . . ?
O008 C00P C013 123.5(3) . . ?
O008 C00P C018 115.9(4) . . ?
C013 C00P C018 120.6(3) . . ?
O00C C00Q C00E 122.3(3) . . ?
O00C C00Q C00N 122.2(3) . . ?
C00N C00Q C00E 115.5(2) . . ?
C00M C00R C015 122.1(3) . . ?
C00V C00R C00M 116.2(3) . . ?
C00V C00R C015 121.7(3) . . ?
C00F C00S S005 117.5(2) . . ?
C011 C00S S005 119.9(2) . . ?
C011 C00S C00F 122.5(3) . . ?
C00F C00T S006 120.8(2) . . ?
C00X C00T S006 118.3(2) . . ?
C00X C00T C00F 120.8(3) . . ?
C00N C00U C00O 122.2(3) . . ?
C00N C00U H00U 118.9 . . ?
C00O C00U H00U 118.9 . . ?
C00K C00V H00V 118.5 . . ?
C00R C00V C00K 123.0(3) . . ?
C00R C00V H00V 118.5 . . ?
O009 C00W C013 124.2(3) . . ?
O009 C00W C01A 114.3(4) . . ?
C013 C00W C01A 121.6(4) . . ?
C00T C00X H00X 118.5 . . ?
C010 C00X C00T 122.9(3) . . ?
C010 C00X H00X 118.5 . . ?
C00L C00Y H00Y 118.5 . . ?
C00L C00Y C00Z 122.9(3) . . ?
C00Z C00Y H00Y 118.5 . . ?
C00Y C00Z C017 121.1(3) . . ?
C014 C00Z C00Y 116.1(3) . . ?
C014 C00Z C017 122.8(3) . . ?
C00X C010 C011 116.7(3) . . ?
C00X C010 C016 123.1(3) . . ?
C011 C010 C016 120.3(3) . . ?
C00S C011 C010 121.4(3) . . ?
C00S C011 H011 119.3 . . ?
C010 C011 H011 119.3 . . ?
C00O C012 C12 109.9(3) . . ?
C00O C012 C17 108.5(4) . . ?
C00O C012 C14 106.9(11) . . ?
C12 C012 C17 108.1(5) . . ?
C10 C012 C00O 112.6(4) . . ?
C10 C012 C12 107.9(5) . . ?
C10 C012 C17 109.8(6) . . ?
C15 C012 C00O 106.2(14) . . ?
C15 C012 C14 92(2) . . ?
C16 C012 C00O 118.3(14) . . ?
C16 C012 C14 92(2) . . ?
C16 C012 C15 132(2) . . ?
C00P C013 H013 117.2 . . ?
C00W C013 C00P 125.5(3) . . ?
C00W C013 H013 117.2 . . ?
C00H C014 C00Z 121.6(3) . . ?
C00H C014 H014 119.2 . . ?
C00Z C014 H014 119.2 . . ?
C00R C015 C22 106.0(4) . . ?
C00R C015 C9 107.4(6) . . ?
C11 C015 C00R 110.5(7) . . ?
C11 C015 C22 107.6(8) . . ?
C8 C015 C00R 114.7(4) . . ?
C8 C015 C11 110.5(8) . . ?
C8 C015 C22 107.1(8) . . ?
C23 C015 C00R 110.4(10) . . ?
C23 C015 C9 103.5(13) . . ?
C24 C015 C00R 111.8(7) . . ?
C24 C015 C23 119.8(15) . . ?
C24 C015 C9 102.5(13) . . ?
C010 C016 C18 107.7(4) . . ?
C010 C016 C21 105.9(11) . . ?
C20 C016 C010 112.8(4) . . ?
C20 C016 C19 109.1(6) . . ?
C20 C016 C18 109.4(6) . . ?
C19 C016 C010 110.2(4) . . ?
C19 C016 C18 107.5(6) . . ?
C13 C016 C010 105.3(12) . . ?
C13 C016 C21 99(2) . . ?
C7 C016 C010 111.8(17) . . ?
C7 C016 C21 124(2) . . ?
C7 C016 C13 109(2) . . ?
C00Z C017 C1 107.6(4) . . ?
C3 C017 C00Z 111.6(4) . . ?
C3 C017 C1 108.1(5) . . ?
C5 C017 C00Z 110.4(4) . . ?
C5 C017 C3 109.2(5) . . ?
C5 C017 C1 109.9(5) . . ?
C6 C017 C00Z 110.1(19) . . ?
C4 C017 C00Z 106(3) . . ?
C4 C017 C6 131(4) . . ?
C2 C017 C00Z 111(2) . . ?
C2 C017 C6 92.2(13) . . ?
C2 C017 C4 104(4) . . ?
C00P C018 H01A 109.5 . . ?
C00P C018 H01B 109.4 . . ?
C00P C018 H01C 109.6 . . ?
H01A C018 H01B 109.5 . . ?
H01A C018 H01C 109.5 . . ?
H01B C018 H01C 109.5 . . ?
C01F N019 C01N 119.5(7) . . ?
C01F N019 C01R 124.1(7) . . ?
C01N N019 C01R 116.4(7) . . ?
C00W C01A H01D 109.5 . . ?
C00W C01A H01E 109.5 . . ?
C00W C01A H01F 109.5 . . ?
H01D C01A H01E 109.5 . . ?
H01D C01A H01F 109.4 . . ?
H01E C01A H01F 109.5 . . ?
C012 C12 H12A 109.4 . . ?
C012 C12 H12B 109.6 . . ?
C012 C12 H12C 109.4 . . ?
H12A C12 H12B 109.5 . . ?
H12A C12 H12C 109.5 . . ?
H12B C12 H12C 109.5 . . ?
C017 C3 H3A 109.3 . . ?
C017 C3 H3B 109.6 . . ?
C017 C3 H3C 109.4 . . ?
H3A C3 H3B 109.5 . . ?
H3A C3 H3C 109.5 . . ?
H3B C3 H3C 109.5 . . ?
C017 C5 H5A 109.7 . . ?
C017 C5 H5B 109.6 . . ?
C017 C5 H5C 109.1 . . ?
H5A C5 H5B 109.5 . . ?
H5A C5 H5C 109.5 . . ?
H5B C5 H5C 109.5 . . ?
N019 C01F H01G 116.9 . . ?
O01D C01F N019 126.2(8) . . ?
O01D C01F H01G 116.9 . . ?
C016 C20 H20A 108.6 . . ?
C016 C20 H20B 110.3 . . ?
C016 C20 H20C 109.6 . . ?
H20A C20 H20B 109.4 . . ?
H20A C20 H20C 109.5 . . ?
H20B C20 H20C 109.5 . . ?
H01N C01H H01O 109.5 . . ?
H01N C01H H01P 109.5 . . ?
H01O C01H H01P 109.5 . . ?
C01O C01H H01N 109.4 . . ?
C01O C01H H01O 109.6 . . ?
C01O C01H H01P 109.4 . . ?
C012 C17 H17A 108.7 . . ?
C012 C17 H17B 109.9 . . ?
C012 C17 H17C 109.9 . . ?
H17A C17 H17B 109.5 . . ?
H17A C17 H17C 109.5 . . ?
H17B C17 H17C 109.5 . . ?
C016 C19 H19A 109.6 . . ?
C016 C19 H19B 109.9 . . ?
C016 C19 H19C 109.0 . . ?
H19A C19 H19B 109.5 . . ?
H19A C19 H19C 109.4 . . ?
H19B C19 H19C 109.4 . . ?
C017 C1 H1A 110.2 . . ?
C017 C1 H1B 109.0 . . ?
C017 C1 H1C 109.3 . . ?
H1A C1 H1B 109.5 . . ?
H1A C1 H1C 109.5 . . ?
H1B C1 H1C 109.5 . . ?
C015 C11 H11A 117.1 . . ?
C015 C11 H11B 103.4 . . ?
C015 C11 H11C 107.6 . . ?
H11A C11 H11B 109.5 . . ?
H11A C11 H11C 109.5 . . ?
H11B C11 H11C 109.5 . . ?
C012 C10 H10A 109.7 . . ?
C012 C10 H10B 109.0 . . ?
C012 C10 H10C 109.7 . . ?
H10A C10 H10B 109.5 . . ?
H10A C10 H10C 109.5 . . ?
H10B C10 H10C 109.5 . . ?
N019 C01N H01H 109.2 . . ?
N019 C01N H01I 109.7 . . ?
N019 C01N H01J 109.4 . . ?
H01H C01N H01I 109.5 . . ?
H01H C01N H01J 109.5 . . ?
H01I C01N H01J 109.5 . . ?
N01Q C01O C01H 177.6(10) . . ?
C016 C18 H18A 109.9 . . ?
C016 C18 H18B 114.2 . . ?
C016 C18 H18C 109.7 . . ?
H18A C18 H18B 125.4 . . ?
H18A C18 H18C 109.4 . . ?
H18B C18 H18C 84.5 . . ?
N019 C01R H01K 109.5 . . ?
N019 C01R H01L 109.9 . . ?
N019 C01R H01M 109.1 . . ?
H01K C01R H01L 109.5 . . ?
H01K C01R H01M 109.5 . . ?
H01L C01R H01M 109.5 . . ?
C015 C8 H8A 109.3 . . ?
C015 C8 H8B 112.5 . . ?
C015 C8 H8C 106.6 . . ?
H8A C8 H8B 109.5 . . ?
H8A C8 H8C 109.5 . . ?
H8B C8 H8C 109.5 . . ?
C015 C22 H22A 109.8 . . ?
C015 C22 H22B 115.7 . . ?
C015 C22 H22C 102.8 . . ?
H22A C22 H22B 109.4 . . ?
H22A C22 H22C 109.5 . . ?
H22B C22 H22C 109.5 . . ?
C015 C23 H23A 89.8 . . ?
C015 C23 H23B 149.7 . . ?
C015 C23 H23C 110.1 . . ?
H23A C23 H23B 109.5 . . ?
H23A C23 H23C 120.8 . . ?
H23B C23 H23C 80.5 . . ?
C015 C9 H9A 112.6 . . ?
C015 C9 H9B 105.0 . . ?
C015 C9 H9C 110.6 . . ?
H9A C9 H9B 109.5 . . ?
H9A C9 H9C 109.5 . . ?
H9B C9 H9C 109.5 . . ?
C015 C24 H24A 114.1 . . ?
C015 C24 H24B 116.8 . . ?
C015 C24 H24C 96.6 . . ?
H24A C24 H24B 109.5 . . ?
H24A C24 H24C 109.5 . . ?
H24B C24 H24C 109.5 . . ?
C016 C21 H21A 106.2 . . ?
C016 C21 H21B 112.0 . . ?
C016 C21 H21C 110.1 . . ?
H21A C21 H21B 109.5 . . ?
H21A C21 H21C 109.5 . . ?
H21B C21 H21C 109.5 . . ?
C016 C13 H13A 106.0 . . ?
C016 C13 H13B 112.7 . . ?
C016 C13 H13C 109.7 . . ?
H13A C13 H13B 109.5 . . ?
H13A C13 H13C 109.5 . . ?
H13B C13 H13C 109.5 . . ?
C016 C7 H7A 112.2 . . ?
C016 C7 H7B 108.0 . . ?
C016 C7 H7C 108.2 . . ?
H7A C7 H7B 109.5 . . ?
H7A C7 H7C 109.4 . . ?
H7B C7 H7C 109.5 . . ?
C012 C14 H14A 110.0 . . ?
C012 C14 H14B 108.0 . . ?
C012 C14 H14C 110.5 . . ?
H14A C14 H14B 109.5 . . ?
H14A C14 H14C 109.5 . . ?
H14B C14 H14C 109.5 . . ?
C012 C15 H15A 111.5 . . ?
C012 C15 H15B 105.9 . . ?
C012 C15 H15C 111.0 . . ?
H15A C15 H15B 109.5 . . ?
H15A C15 H15C 109.4 . . ?
H15B C15 H15C 109.5 . . ?
C012 C16 H16A 104.6 . . ?
C012 C16 H16B 108.4 . . ?
C012 C16 H16C 115.2 . . ?
H16A C16 H16B 109.5 . . ?
H16A C16 H16C 109.5 . . ?
H16B C16 H16C 109.5 . . ?
C017 C6 H6A 114.8 . . ?
C017 C6 H6B 109.2 . . ?
C017 C6 H6C 104.2 . . ?
H6A C6 H6B 109.5 . . ?
H6A C6 H6C 109.5 . . ?
H6B C6 H6C 109.5 . . ?
C017 C4 H4A 108.1 . . ?
C017 C4 H4B 111.8 . . ?
C017 C4 H4C 108.5 . . ?
H4A C4 H4B 109.5 . . ?
H4A C4 H4C 109.4 . . ?
H4B C4 H4C 109.5 . . ?
C017 C2 H2A 109.5 . . ?
C017 C2 H2B 118.3 . . ?
C017 C2 H2C 100.0 . . ?
H2A C2 H2B 109.5 . . ?
H2A C2 H2C 109.5 . . ?
H2B C2 H2C 109.5 . . ?

loop_
_geom_bond_atom_site_label_1
_geom_bond_atom_site_label_2
_geom_bond_distance
_geom_bond_site_symmetry_2
_geom_bond_publ_flag
Ag1 S004 2.4785(7) . ?
Ag1 S006 2.5006(7) 5_666 ?
Ag1 O007 2.5227(19) 5_666 ?
Ag1 O00A 2.5966(19) . ?
Ag1 O00B 2.513(2) 5_666 ?
Ag1 O00C 2.5470(19) . ?
Zr1 S003 2.9503(7) . ?
Zr1 S005 2.9437(7) 5_666 ?
Zr1 O007 2.1201(18) 5_666 ?
Zr1 O008 2.1550(19) . ?
Zr1 O009 2.126(2) . ?
Zr1 O00A 2.1111(19) 5_666 ?
Zr1 O00B 2.1543(18) . ?
Zr1 O00C 2.1037(19) . ?
S003 C00E 1.776(3) . ?
S003 C00H 1.777(3) . ?
S004 C00K 1.777(3) . ?
S004 C00N 1.787(3) . ?
S005 C00J 1.777(3) . ?
S005 C00S 1.776(3) . ?
S006 C00L 1.789(3) . ?
S006 C00T 1.790(3) . ?
O007 C00F 1.322(3) . ?
O008 C00P 1.272(4) . ?
O009 C00W 1.278(4) . ?
O00A C00D 1.319(3) . ?
O00B C00I 1.319(3) . ?
O00C C00Q 1.314(3) . ?
C00D C00J 1.413(4) . ?
C00D C00K 1.404(4) . ?
C00E C00G 1.390(4) . ?
C00E C00Q 1.410(4) . ?
C00F C00S 1.416(4) . ?
C00F C00T 1.409(4) . ?
C00G H00G 0.9500 . ?
C00G C00O 1.388(4) . ?
C00H C00I 1.406(4) . ?
C00H C014 1.383(4) . ?
C00I C00L 1.418(4) . ?
C00J C00M 1.379(4) . ?
C00K C00V 1.398(4) . ?
C00L C00Y 1.384(4) . ?
C00M H00M 0.9500 . ?
C00M C00R 1.396(4) . ?
C00N C00Q 1.405(4) . ?
C00N C00U 1.391(4) . ?
C00O C00U 1.398(4) . ?
C00O C012 1.528(4) . ?
C00P C013 1.398(5) . ?
C00P C018 1.491(5) . ?
C00R C00V 1.386(4) . ?
C00R C015 1.536(4) . ?
C00S C011 1.381(4) . ?
C00T C00X 1.395(4) . ?
C00U H00U 0.9500 . ?
C00V H00V 0.9500 . ?
C00W C013 1.377(6) . ?
C00W C01A 1.508(5) . ?
C00X H00X 0.9500 . ?
C00X C010 1.385(5) . ?
C00Y H00Y 0.9500 . ?
C00Y C00Z 1.394(5) . ?
C00Z C014 1.389(5) . ?
C00Z C017 1.539(5) . ?
C010 C011 1.394(5) . ?
C010 C016 1.546(4) . ?
C011 H011 0.9500 . ?
C012 C12 1.536(7) . ?
C012 C17 1.538(8) . ?
C012 C10 1.513(7) . ?
C012 C14 1.597(19) . ?
C012 C15 1.516(19) . ?
C012 C16 1.51(2) . ?
C013 H013 0.9500 . ?
C014 H014 0.9500 . ?
C015 C11 1.537(12) . ?
C015 C8 1.467(9) . ?
C015 C22 1.542(10) . ?
C015 C23 1.515(16) . ?
C015 C9 1.597(15) . ?
C015 C24 1.443(14) . ?
C016 C20 1.509(8) . ?
C016 C19 1.514(8) . ?
C016 C18 1.551(9) . ?
C016 C21 1.557(19) . ?
C016 C13 1.536(19) . ?
C016 C7 1.483(19) . ?
C017 C3 1.522(7) . ?
C017 C5 1.516(7) . ?
C017 C1 1.541(9) . ?
C017 C6 1.54(2) . ?
C017 C4 1.53(2) . ?
C017 C2 1.51(2) . ?
C018 H01A 0.9799 . ?
C018 H01B 0.9798 . ?
C018 H01C 0.9802 . ?
N019 C01F 1.335(9) . ?
N019 C01N 1.437(9) . ?
N019 C01R 1.452(10) . ?
C01A H01D 0.9801 . ?
C01A H01E 0.9799 . ?
C01A H01F 0.9803 . ?
C12 H12A 0.9798 . ?
C12 H12B 0.9799 . ?
C12 H12C 0.9799 . ?
C3 H3A 0.9800 . ?
C3 H3B 0.9802 . ?
C3 H3C 0.9800 . ?
O01D C01F 1.221(9) . ?
C5 H5A 0.9801 . ?
C5 H5B 0.9800 . ?
C5 H5C 0.9800 . ?
C01F H01G 0.9500 . ?
C20 H20A 0.9800 . ?
C20 H20B 0.9799 . ?
C20 H20C 0.9799 . ?
C01H H01N 0.9801 . ?
C01H H01O 0.9801 . ?
C01H H01P 0.9799 . ?
C01H C01O 1.429(11) . ?
C17 H17A 0.9802 . ?
C17 H17B 0.9799 . ?
C17 H17C 0.9799 . ?
C19 H19A 0.9802 . ?
C19 H19B 0.9801 . ?
C19 H19C 0.9802 . ?
C1 H1A 0.9799 . ?
C1 H1B 0.9801 . ?
C1 H1C 0.9801 . ?
C11 H11A 0.9800 . ?
C11 H11B 0.9800 . ?
C11 H11C 0.9800 . ?
C10 H10A 0.9802 . ?
C10 H10B 0.9800 . ?
C10 H10C 0.9797 . ?
C01N H01H 0.9799 . ?
C01N H01I 0.9801 . ?
C01N H01J 0.9800 . ?
C01O N01Q 1.141(11) . ?
C18 H18A 0.9804 . ?
C18 H18B 0.5562 . ?
C18 H18C 0.9800 . ?
C01R H01K 0.9800 . ?
C01R H01L 0.9800 . ?
C01R H01M 0.9801 . ?
C8 H8A 0.9803 . ?
C8 H8B 0.9801 . ?
C8 H8C 0.9798 . ?
C22 H22A 0.9803 . ?
C22 H22B 0.9802 . ?
C22 H22C 0.9800 . ?
C23 H23A 0.9801 . ?
C23 H23B 0.9802 . ?
C23 H23C 0.9451 . ?
C9 H9A 0.9797 . ?
C9 H9B 0.9801 . ?
C9 H9C 0.9802 . ?
C24 H24A 0.9799 . ?
C24 H24B 0.9801 . ?
C24 H24C 0.9802 . ?
C21 H21A 0.9801 . ?
C21 H21B 0.9800 . ?
C21 H21C 0.9800 . ?
C13 H13A 0.9799 . ?
C13 H13B 0.9801 . ?
C13 H13C 0.9802 . ?
C7 H7A 0.9804 . ?
C7 H7B 0.9797 . ?
C7 H7C 0.9801 . ?
C14 H14A 0.9799 . ?
C14 H14B 0.9800 . ?
C14 H14C 0.9801 . ?
C15 H15A 0.9802 . ?
C15 H15B 0.9797 . ?
C15 H15C 0.9801 . ?
C16 H16A 0.9802 . ?
C16 H16B 0.9800 . ?
C16 H16C 0.9799 . ?
C6 H6A 0.9799 . ?
C6 H6B 0.9799 . ?
C6 H6C 0.9799 . ?
C4 H4A 0.9806 . ?
C4 H4B 0.9795 . ?
C4 H4C 0.9799 . ?
C2 H2A 0.9799 . ?
C2 H2B 0.9800 . ?
C2 H2C 0.9801 . ?

loop_
_geom_torsion_atom_site_label_1
_geom_torsion_atom_site_label_2
_geom_torsion_atom_site_label_3
_geom_torsion_atom_site_label_4
_geom_torsion
_geom_torsion_site_symmetry_1
_geom_torsion_site_symmetry_2
_geom_torsion_site_symmetry_3
_geom_torsion_site_symmetry_4
_geom_torsion_publ_flag
Ag1 S004 C00K C00D -8.7(3) . . . . ?
Ag1 S004 C00K C00V 169.6(2) . . . . ?
Ag1 S004 C00N C00Q 4.2(2) . . . . ?
Ag1 S004 C00N C00U -174.9(2) . . . . ?
Ag1 S006 C00L C00I -13.9(3) 5_666 . . . ?
Ag1 S006 C00L C00Y 164.9(2) 5_666 . . . ?
Ag1 S006 C00T C00F -5.2(3) 5_666 . . . ?
Ag1 S006 C00T C00X 176.1(2) 5_666 . . . ?
Ag1 O007 C00F C00S -177.0(2) 5_666 . . . ?
Ag1 O007 C00F C00T 3.8(3) 5_666 . . . ?
Ag1 O00A C00D C00J -173.0(2) . . . . ?
Ag1 O00A C00D C00K 7.3(3) . . . . ?
Ag1 O00B C00I C00H -172.5(2) 5_666 . . . ?
Ag1 O00B C00I C00L 7.1(3) 5_666 . . . ?
Ag1 O00C C00Q C00E -178.97(19) . . . . ?
Ag1 O00C C00Q C00N 2.4(3) . . . . ?
Zr1 S003 C00E C00G 174.6(2) . . . . ?
Zr1 S003 C00E C00Q -1.9(2) . . . . ?
Zr1 S003 C00H C00I 13.8(2) . . . . ?
Zr1 S003 C00H C014 -164.7(2) . . . . ?
Zr1 S005 C00J C00D 11.2(2) 5_666 . . . ?
Zr1 S005 C00J C00M -171.6(2) 5_666 . . . ?
Zr1 S005 C00S C00F -0.2(2) 5_666 . . . ?
Zr1 S005 C00S C011 -178.7(2) 5_666 . . . ?
Zr1 O007 C00F C00S -2.9(4) 5_666 . . . ?
Zr1 O007 C00F C00T 177.9(2) 5_666 . . . ?
Zr1 O008 C00P C013 2.5(5) . . . . ?
Zr1 O008 C00P C018 -177.6(3) . . . . ?
Zr1 O009 C00W C013 4.7(5) . . . . ?
Zr1 O009 C00W C01A -174.3(3) . . . . ?
Zr1 O00A C00D C00J -12.6(4) 5_666 . . . ?
Zr1 O00A C00D C00K 167.7(2) 5_666 . . . ?
Zr1 O00B C00I C00H -16.9(4) . . . . ?
Zr1 O00B C00I C00L 162.8(2) . . . . ?
Zr1 O00C C00Q C00E 3.5(4) . . . . ?
Zr1 O00C C00Q C00N -175.11(19) . . . . ?
S003 C00E C00G C00O -175.0(2) . . . . ?
S003 C00E C00Q O00C 0.2(4) . . . . ?
S003 C00E C00Q C00N 178.85(19) . . . . ?
S003 C00H C00I O00B -4.5(4) . . . . ?
S003 C00H C00I C00L 175.9(2) . . . . ?
S003 C00H C014 C00Z 179.5(3) . . . . ?
S004 C00K C00V C00R 179.2(2) . . . . ?
S004 C00N C00Q O00C -4.7(4) . . . . ?
S004 C00N C00Q C00E 176.6(2) . . . . ?
S004 C00N C00U C00O -178.2(2) . . . . ?
S005 C00J C00M C00R -177.3(2) . . . . ?
S005 C00S C011 C010 177.8(3) . . . . ?
S006 C00L C00Y C00Z 178.4(3) . . . . ?
S006 C00T C00X C010 179.6(3) . . . . ?
O007 C00F C00S S005 1.5(4) . . . . ?
O007 C00F C00S C011 180.0(3) . . . . ?
O007 C00F C00T S006 1.2(4) . . . . ?
O007 C00F C00T C00X 179.9(3) . . . . ?
O008 C00P C013 C00W -2.1(6) . . . . ?
O009 C00W C013 C00P -1.4(6) . . . . ?
O00A C00D C00J S005 -4.5(4) . . . . ?
O00A C00D C00J C00M 178.5(3) . . . . ?
O00A C00D C00K S004 1.1(4) . . . . ?
O00A C00D C00K C00V -177.1(3) . . . . ?
O00B C00I C00L S006 5.5(4) . . . . ?
O00B C00I C00L C00Y -173.2(3) . . . . ?
C00D C00J C00M C00R -0.3(5) . . . . ?
C00D C00K C00V C00R -2.6(5) . . . . ?
C00E S003 C00H C00I -83.0(2) . . . . ?
C00E S003 C00H C014 98.5(3) . . . . ?
C00E C00G C00O C00U -3.2(5) . . . . ?
C00E C00G C00O C012 175.1(3) . . . . ?
C00F C00S C011 C010 -0.6(5) . . . . ?
C00F C00T C00X C010 0.9(5) . . . . ?
C00G C00E C00Q O00C -176.3(3) . . . . ?
C00G C00E C00Q C00N 2.3(4) . . . . ?
C00G C00O C00U C00N 1.2(5) . . . . ?
C00G C00O C012 C12 129.4(4) . . . . ?
C00G C00O C012 C17 -112.6(5) . . . . ?
C00G C00O C012 C10 9.1(7) . . . . ?
C00G C00O C012 C14 -49.7(18) . . . . ?
C00G C00O C012 C15 47(2) . . . . ?
C00G C00O C012 C16 -151(2) . . . . ?
C00H S003 C00E C00G -89.0(3) . . . . ?
C00H S003 C00E C00Q 94.5(2) . . . . ?
C00H C00I C00L S006 -174.8(2) . . . . ?
C00H C00I C00L C00Y 6.4(4) . . . . ?
C00I C00H C014 C00Z 1.1(5) . . . . ?
C00I C00L C00Y C00Z -2.7(5) . . . . ?
C00J S005 C00S C00F 96.4(2) . . . . ?
C00J S005 C00S C011 -82.1(3) . . . . ?
C00J C00D C00K S004 -178.6(2) . . . . ?
C00J C00D C00K C00V 3.2(4) . . . . ?
C00J C00M C00R C00V 1.1(5) . . . . ?
C00J C00M C00R C015 179.3(3) . . . . ?
C00K S004 C00N C00Q -105.6(2) . . . . ?
C00K S004 C00N C00U 75.3(2) . . . . ?
C00K C00D C00J S005 175.2(2) . . . . ?
C00K C00D C00J C00M -1.8(4) . . . . ?
C00L S006 C00T C00F -109.6(2) . . . . ?
C00L S006 C00T C00X 71.7(3) . . . . ?
C00L C00Y C00Z C014 -2.1(5) . . . . ?
C00L C00Y C00Z C017 176.2(4) . . . . ?
C00M C00R C00V C00K 0.3(5) . . . . ?
C00M C00R C015 C11 48.9(8) . . . . ?
C00M C00R C015 C8 174.6(8) . . . . ?
C00M C00R C015 C22 -67.4(8) . . . . ?
C00M C00R C015 C23 20.1(14) . . . . ?
C00M C00R C015 C9 132.2(10) . . . . ?
C00M C00R C015 C24 -116.0(15) . . . . ?
C00N S004 C00K C00D 100.9(2) . . . . ?
C00N S004 C00K C00V -80.9(3) . . . . ?
C00Q C00E C00G C00O 1.4(5) . . . . ?
C00Q C00N C00U C00O 2.7(5) . . . . ?
C00S S005 C00J C00D -85.8(2) . . . . ?
C00S S005 C00J C00M 91.3(3) . . . . ?
C00S C00F C00T S006 -178.0(2) . . . . ?
C00S C00F C00T C00X 0.7(4) . . . . ?
C00T S006 C00L C00I 92.6(3) . . . . ?
C00T S006 C00L C00Y -88.6(3) . . . . ?
C00T C00F C00S S005 -179.3(2) . . . . ?
C00T C00F C00S C011 -0.8(4) . . . . ?
C00T C00X C010 C011 -2.3(5) . . . . ?
C00T C00X C010 C016 178.3(3) . . . . ?
C00U C00N C00Q O00C 174.4(3) . . . . ?
C00U C00N C00Q C00E -4.3(4) . . . . ?
C00U C00O C012 C12 -52.4(5) . . . . ?
C00U C00O C012 C17 65.6(6) . . . . ?
C00U C00O C012 C10 -172.7(5) . . . . ?
C00U C00O C012 C14 128.5(18) . . . . ?
C00U C00O C012 C15 -134(2) . . . . ?
C00U C00O C012 C16 27(2) . . . . ?
C00V C00R C015 C11 -133.0(8) . . . . ?
C00V C00R C015 C8 -7.3(9) . . . . ?
C00V C00R C015 C22 110.7(8) . . . . ?
C00V C00R C015 C23 -161.8(13) . . . . ?
C00V C00R C015 C9 -49.7(10) . . . . ?
C00V C00R C015 C24 62.1(15) . . . . ?
C00X C010 C011 C00S 2.2(5) . . . . ?
C00X C010 C016 C20 2.4(8) . . . . ?
C00X C010 C016 C19 124.7(6) . . . . ?
C00X C010 C016 C18 -118.4(6) . . . . ?
C00X C010 C016 C21 -65(2) . . . . ?
C00X C010 C016 C13 39(2) . . . . ?
C00X C010 C016 C7 157(2) . . . . ?
C00Y C00Z C014 C00H 2.9(5) . . . . ?
C00Y C00Z C017 C3 165.5(5) . . . . ?
C00Y C00Z C017 C5 43.8(6) . . . . ?
C00Y C00Z C017 C1 -76.1(6) . . . . ?
C00Y C00Z C017 C6 -13(3) . . . . ?
C00Y C00Z C017 C4 133(3) . . . . ?
C00Y C00Z C017 C2 -114(3) . . . . ?
C011 C010 C016 C20 -176.9(7) . . . . ?
C011 C010 C016 C19 -54.7(7) . . . . ?
C011 C010 C016 C18 62.3(6) . . . . ?
C011 C010 C016 C21 116(2) . . . . ?
C011 C010 C016 C13 -140(2) . . . . ?
C011 C010 C016 C7 -22(2) . . . . ?
C012 C00O C00U C00N -177.1(3) . . . . ?
C014 C00H C00I O00B 174.0(3) . . . . ?
C014 C00H C00I C00L -5.7(4) . . . . ?
C014 C00Z C017 C3 -16.3(7) . . . . ?
C014 C00Z C017 C5 -138.0(5) . . . . ?
C014 C00Z C017 C1 102.1(6) . . . . ?
C014 C00Z C017 C6 165(3) . . . . ?
C014 C00Z C017 C4 -49(3) . . . . ?
C014 C00Z C017 C2 64(3) . . . . ?
C015 C00R C00V C00K -177.9(3) . . . . ?
C016 C010 C011 C00S -178.5(3) . . . . ?
C017 C00Z C014 C00H -175.4(4) . . . . ?
C018 C00P C013 C00W 178.0(4) . . . . ?
C01A C00W C013 C00P 177.6(4) . . . . ?
C01N N019 C01F O01D 1.6(11) . . . . ?
C01R N019 C01F O01D -179.2(8) . . . . ?
